data_7130849
loop_
_publ_author_name
'Khan, Samim'
'Naaz, Sanobar'
'Ekka, Akansha'
'Dutta, Basudeb'
'Roy, Sourav'
'Medishetty, Raghavender'
'Mir, Mohammad Hedayetullah'

_publ_section_title
;
 Photomechanical effect in Zn(II) and Cd(II) 1D coordination polymers:
 photosalient to non-salient behaviour.
;
_journal_issue 86
_journal_name_full 'Chemical communications (Cambridge, England)'
_journal_page_first 12102
_journal_page_last 12105
_journal_paper_doi 10.1039/d2cc04135a
_journal_volume 58
_journal_year 2022
_chemical_formula_sum 'C25 H23 Cd N O4'
_chemical_formula_weight 513.80
_space_group_crystal_system triclinic
_space_group_IT_number 2
_space_group_name_Hall '-P 1'
_space_group_name_H-M_alt 'P -1'
_atom_sites_solution_hydrogens geom
_audit_creation_method SHELXL-2018/3
_audit_update_record
;
2022-06-09 deposited with the CCDC.	2022-10-03 downloaded from the CCDC.
;
_cell_angle_alpha 97.577(4)
_cell_angle_beta 102.802(4)
_cell_angle_gamma 102.063(4)
_cell_formula_units_Z 2
_cell_length_a 9.4781(16)
_cell_length_b 9.8709(16)
_cell_length_c 12.141(2)
_cell_measurement_reflns_used 9843
_cell_measurement_temperature 273(2)
_cell_measurement_theta_max 26.554
_cell_measurement_theta_min 2.114
_cell_volume 1064.1(3)
_computing_structure_refinement 'SHELXL-2018/3 (Sheldrick, 2018)'
_computing_structure_solution 'SHELXT 2014/5 (Sheldrick, 2014)'
_diffrn_ambient_temperature 273(2)
_diffrn_measured_fraction_theta_full 0.995
_diffrn_measured_fraction_theta_max 0.994
_diffrn_measurement_device_type 'Bruker APEX-II CCD'
_diffrn_measurement_method '\f and \w scans'
_diffrn_radiation_type MoK\a
_diffrn_radiation_wavelength 0.71073
_diffrn_reflns_av_R_equivalents 0.0524
_diffrn_reflns_av_unetI/netI 0.0290
_diffrn_reflns_Laue_measured_fraction_full 0.995
_diffrn_reflns_Laue_measured_fraction_max 0.994
_diffrn_reflns_limit_h_max 12
_diffrn_reflns_limit_h_min -12
_diffrn_reflns_limit_k_max 12
_diffrn_reflns_limit_k_min -12
_diffrn_reflns_limit_l_max 15
_diffrn_reflns_limit_l_min -15
_diffrn_reflns_number 31928
_diffrn_reflns_point_group_measured_fraction_full 0.995
_diffrn_reflns_point_group_measured_fraction_max 0.994
_diffrn_reflns_theta_full 25.242
_diffrn_reflns_theta_max 27.175
_diffrn_reflns_theta_min 2.488
_exptl_absorpt_coefficient_mu 1.058
_exptl_crystal_colour yellow
_exptl_crystal_density_diffrn 1.604
_exptl_crystal_description block
_exptl_crystal_F_000 520
_exptl_crystal_size_max 0.200
_exptl_crystal_size_mid 0.150
_exptl_crystal_size_min 0.100
_refine_diff_density_max 0.702
_refine_diff_density_min -0.559
_refine_diff_density_rms 0.069
_refine_ls_extinction_method none
_refine_ls_goodness_of_fit_ref 1.056
_refine_ls_hydrogen_treatment constr
_refine_ls_matrix_type full
_refine_ls_number_parameters 280
_refine_ls_number_reflns 4715
_refine_ls_number_restraints 0
_refine_ls_restrained_S_all 1.056
_refine_ls_R_factor_all 0.0334
_refine_ls_R_factor_gt 0.0305
_refine_ls_shift/su_max 0.002
_refine_ls_shift/su_mean 0.000
_refine_ls_structure_factor_coef Fsqd
_refine_ls_weighting_details 'w=1/[\s^2^(Fo^2^)+(0.0337P)^2^+0.8850P] where P=(Fo^2^+2Fc^2^)/3'
_refine_ls_weighting_scheme calc
_refine_ls_wR_factor_gt 0.0779
_refine_ls_wR_factor_ref 0.0803
_reflns_Friedel_coverage 0.000
_reflns_number_gt 4396
_reflns_number_total 4715
_reflns_threshold_expression 'I > 2\s(I)'
_cod_data_source_file d2cc04135a7.cif
_cod_data_source_block Cd6chdc
_cod_depositor_comments 'Adding full bibliography for 7130848--7130849.cif.'
_cod_database_code 7130849
_shelx_shelxl_version_number 2018/3
_shelx_space_group_comment
;
The symmetry employed for this shelxl refinement is uniquely defined
by the following loop, which should always be used as a source of
symmetry information in preference to the above space-group names.
They are only intended as comments.
;

loop_
_space_group_symop_operation_xyz
'x, y, z'
'-x, -y, -z'

loop_
_atom_site_label
_atom_site_type_symbol
_atom_site_fract_x
_atom_site_fract_y
_atom_site_fract_z
_atom_site_U_iso_or_equiv
_atom_site_adp_type
_atom_site_occupancy
_atom_site_site_symmetry_order
_atom_site_calc_flag
_atom_site_refinement_flags_posn
_atom_site_refinement_flags_adp
_atom_site_refinement_flags_occupancy
_atom_site_disorder_assembly
_atom_site_disorder_group
Cd1 Cd 0.91864(2) 1.01964(2) 0.12829(2) 0.04151(8) Uani 1 1 d . . . . .
O2 O 0.8497(3) 0.8467(3) -0.1957(3) 0.0728(7) Uani 1 1 d . . . . .
O1 O 0.8861(3) 0.8420(3) -0.0129(2) 0.0860(9) Uani 1 1 d . . . . .
O3 O 0.2497(3) 0.8600(3) -0.0453(2) 0.0798(8) Uani 1 1 d . . . . .
N1 N 0.9388(3) 0.8951(3) 0.2740(2) 0.0509(5) Uani 1 1 d . . . . .
O4 O 0.2429(4) 0.8874(4) -0.2178(3) 0.0946(10) Uani 1 1 d . . . . .
C18 C 0.8122(3) 0.7964(3) -0.1151(3) 0.0451(6) Uani 1 1 d . . . . .
C25 C 0.2916(3) 0.8372(3) -0.1337(3) 0.0460(6) Uani 1 1 d . . . . .
C19 C 0.6840(3) 0.6675(3) -0.1436(3) 0.0444(6) Uani 1 1 d . . . . .
H19 H 0.726425 0.586109 -0.156233 0.053 Uiso 1 1 calc R U . . .
C24 C 0.3971(3) 0.7420(3) -0.1435(3) 0.0488(6) Uani 1 1 d . . . . .
H24 H 0.335685 0.644794 -0.164314 0.059 Uiso 1 1 calc R U . . .
C17 C 0.7366(4) 0.3708(3) 0.6560(2) 0.0488(6) Uani 1 1 d . . . . .
C12 C 0.7480(4) 0.2990(3) 0.7516(3) 0.0541(7) Uani 1 1 d . . . . .
C8 C 0.8545(3) 0.4889(3) 0.6586(2) 0.0495(6) Uani 1 1 d . . . . .
C5 C 0.9447(3) 0.7476(3) 0.4561(3) 0.0504(6) Uani 1 1 d . . . . .
C1 C 1.0606(3) 0.9187(4) 0.3597(3) 0.0555(7) Uani 1 1 d . . . . .
H1 H 1.144940 0.985513 0.357942 0.067 Uiso 1 1 calc R U . . .
C13 C 0.6330(5) 0.1806(4) 0.7485(4) 0.0755(11) Uani 1 1 d . . . . .
H13 H 0.638924 0.135098 0.811096 0.091 Uiso 1 1 calc R U . . .
C7 C 0.8469(4) 0.5690(4) 0.5639(3) 0.0573(7) Uani 1 1 d . . . . .
H7 H 0.758479 0.542890 0.505913 0.069 Uiso 1 1 calc R U . . .
C2 C 1.0680(4) 0.8488(4) 0.4512(3) 0.0582(7) Uani 1 1 d . . . . .
H2 H 1.155633 0.869539 0.509680 0.070 Uiso 1 1 calc R U . . .
C23 C 0.4743(3) 0.7658(4) -0.2394(3) 0.0586(8) Uani 1 1 d . . . . .
H23A H 0.399464 0.755838 -0.310878 0.070 Uiso 1 1 calc R U . . .
H23B H 0.536733 0.861269 -0.221719 0.070 Uiso 1 1 calc R U . . .
C6 C 0.9503(4) 0.6723(4) 0.5524(3) 0.0606(8) Uani 1 1 d . . . . .
H6 H 1.037144 0.701212 0.611965 0.073 Uiso 1 1 calc R U . . .
C22 C 0.5702(3) 0.6621(4) -0.2551(3) 0.0639(9) Uani 1 1 d . . . . .
H22A H 0.506408 0.567319 -0.281296 0.077 Uiso 1 1 calc R U . . .
H22B H 0.621696 0.684293 -0.313588 0.077 Uiso 1 1 calc R U . . .
C21 C 0.5120(4) 0.7519(5) -0.0316(3) 0.0678(10) Uani 1 1 d . . . . .
H21A H 0.461647 0.731615 0.027879 0.081 Uiso 1 1 calc R U . . .
H21B H 0.575411 0.846943 -0.007644 0.081 Uiso 1 1 calc R U . . .
C9 C 0.9753(4) 0.5271(4) 0.7526(3) 0.0590(8) Uani 1 1 d . . . . .
H9 H 1.053591 0.602834 0.754719 0.071 Uiso 1 1 calc R U . . .
C20 C 0.6079(4) 0.6470(5) -0.0471(4) 0.0810(13) Uani 1 1 d . . . . .
H20A H 0.683291 0.657842 0.024156 0.097 Uiso 1 1 calc R U . . .
H20B H 0.545216 0.551718 -0.063481 0.097 Uiso 1 1 calc R U . . .
C11 C 0.8738(4) 0.3452(4) 0.8456(3) 0.0638(9) Uani 1 1 d . . . . .
H11 H 0.880983 0.299364 0.908119 0.077 Uiso 1 1 calc R U . . .
C14 C 0.5149(6) 0.1325(4) 0.6565(4) 0.0930(14) Uani 1 1 d . . . . .
H14 H 0.441368 0.053075 0.655335 0.112 Uiso 1 1 calc R U . . .
C16 C 0.6087(4) 0.3187(4) 0.5629(3) 0.0663(9) Uani 1 1 d . . . . .
H16 H 0.596721 0.365219 0.500924 0.080 Uiso 1 1 calc R U . . .
C10 C 0.9846(4) 0.4561(4) 0.8454(3) 0.0676(9) Uani 1 1 d . . . . .
H10 H 1.068175 0.485753 0.907755 0.081 Uiso 1 1 calc R U . . .
C3 C 0.8199(4) 0.7992(5) 0.2798(3) 0.0791(12) Uani 1 1 d . . . . .
H3 H 0.732804 0.782202 0.221287 0.095 Uiso 1 1 calc R U . . .
C4 C 0.8189(4) 0.7243(4) 0.3668(3) 0.0774(11) Uani 1 1 d . . . . .
H4 H 0.733063 0.657592 0.365719 0.093 Uiso 1 1 calc R U . . .
C15 C 0.5025(6) 0.2021(5) 0.5620(4) 0.0896(13) Uani 1 1 d . . . . .
H15 H 0.420935 0.167870 0.498436 0.108 Uiso 1 1 calc R U . . .

loop_
_atom_site_aniso_label
_atom_site_aniso_U_11
_atom_site_aniso_U_22
_atom_site_aniso_U_33
_atom_site_aniso_U_23
_atom_site_aniso_U_13
_atom_site_aniso_U_12
Cd1 0.03613(11) 0.04985(12) 0.04429(12) 0.01454(8) 0.01768(8) 0.01167(8)
O2 0.0522(12) 0.0746(15) 0.105(2) 0.0432(15) 0.0368(13) 0.0114(11)
O1 0.0709(16) 0.0832(17) 0.0797(18) -0.0267(14) -0.0224(13) 0.0371(14)
O3 0.0840(17) 0.117(2) 0.0774(17) 0.0453(16) 0.0459(14) 0.0663(17)
N1 0.0526(13) 0.0580(14) 0.0512(14) 0.0212(11) 0.0228(11) 0.0167(11)
O4 0.108(2) 0.145(3) 0.0746(18) 0.0450(18) 0.0421(16) 0.090(2)
C18 0.0308(11) 0.0409(13) 0.0648(17) 0.0075(12) 0.0107(11) 0.0149(10)
C25 0.0302(11) 0.0462(14) 0.0602(17) 0.0097(12) 0.0111(11) 0.0069(10)
C19 0.0385(12) 0.0373(12) 0.0641(17) 0.0140(12) 0.0200(12) 0.0137(10)
C24 0.0312(11) 0.0428(13) 0.0724(19) 0.0105(13) 0.0164(12) 0.0060(10)
C17 0.0675(18) 0.0458(14) 0.0392(14) 0.0075(11) 0.0193(12) 0.0217(13)
C12 0.083(2) 0.0465(15) 0.0477(16) 0.0172(12) 0.0294(15) 0.0300(15)
C8 0.0612(17) 0.0523(15) 0.0425(14) 0.0155(12) 0.0177(12) 0.0215(13)
C5 0.0593(17) 0.0535(16) 0.0438(15) 0.0143(12) 0.0190(13) 0.0163(13)
C1 0.0465(15) 0.0605(17) 0.0674(19) 0.0240(15) 0.0220(14) 0.0152(13)
C13 0.113(3) 0.0532(18) 0.070(2) 0.0240(17) 0.037(2) 0.020(2)
C7 0.0633(18) 0.0651(19) 0.0472(16) 0.0201(14) 0.0139(14) 0.0186(15)
C2 0.0510(16) 0.0662(19) 0.0589(18) 0.0212(15) 0.0099(14) 0.0160(14)
C23 0.0455(15) 0.089(2) 0.0430(15) 0.0053(15) 0.0057(12) 0.0304(15)
C6 0.0628(18) 0.069(2) 0.0526(18) 0.0223(15) 0.0122(14) 0.0171(16)
C22 0.0424(15) 0.076(2) 0.0618(19) -0.0176(16) 0.0060(13) 0.0157(14)
C21 0.0606(18) 0.113(3) 0.063(2) 0.048(2) 0.0382(16) 0.051(2)
C9 0.0573(17) 0.071(2) 0.0530(17) 0.0236(15) 0.0137(14) 0.0189(15)
C20 0.071(2) 0.109(3) 0.112(3) 0.081(3) 0.058(2) 0.054(2)
C11 0.087(2) 0.070(2) 0.0515(18) 0.0301(16) 0.0236(17) 0.0401(19)
C14 0.120(4) 0.061(2) 0.087(3) 0.017(2) 0.030(3) -0.007(2)
C16 0.084(2) 0.0603(19) 0.0481(17) 0.0105(14) 0.0141(16) 0.0075(17)
C10 0.069(2) 0.093(3) 0.0488(18) 0.0272(17) 0.0100(15) 0.0342(19)
C3 0.065(2) 0.098(3) 0.061(2) 0.039(2) 0.0008(17) -0.008(2)
C4 0.066(2) 0.089(3) 0.065(2) 0.039(2) 0.0058(17) -0.0098(19)
C15 0.099(3) 0.077(3) 0.068(2) 0.009(2) 0.008(2) -0.013(2)

loop_
_atom_type_symbol
_atom_type_description
_atom_type_scat_dispersion_real
_atom_type_scat_dispersion_imag
_atom_type_scat_source
C C 0.0033 0.0016 'International Tables Vol C Tables 4.2.6.8 and 6.1.1.4'
H H 0.0000 0.0000 'International Tables Vol C Tables 4.2.6.8 and 6.1.1.4'
Cd Cd -0.8075 1.2024 'International Tables Vol C Tables 4.2.6.8 and 6.1.1.4'
N N 0.0061 0.0033 'International Tables Vol C Tables 4.2.6.8 and 6.1.1.4'
O O 0.0106 0.0060 'International Tables Vol C Tables 4.2.6.8 and 6.1.1.4'

loop_
_geom_angle_atom_site_label_1
_geom_angle_atom_site_label_2
_geom_angle_atom_site_label_3
_geom_angle
_geom_angle_site_symmetry_1
_geom_angle_site_symmetry_3
_geom_angle_publ_flag
O1 Cd1 O2 115.74(11) . 2_775 ?
O1 Cd1 N1 97.08(11) . . ?
O2 Cd1 N1 93.55(9) 2_775 . ?
O1 Cd1 O3 101.44(10) . 2_675 ?
O2 Cd1 O3 113.33(10) 2_775 2_675 ?
N1 Cd1 O3 135.65(9) . 2_675 ?
O1 Cd1 O4 133.75(12) . 2_675 ?
O2 Cd1 O4 110.34(12) 2_775 2_675 ?
N1 Cd1 O4 83.66(10) . 2_675 ?
O3 Cd1 O4 54.71(9) 2_675 2_675 ?
O1 Cd1 C25 120.91(9) . 2_675 ?
O2 Cd1 C25 113.66(9) 2_775 2_675 ?
N1 Cd1 C25 110.21(9) . 2_675 ?
O3 Cd1 C25 27.38(9) 2_675 2_675 ?
O4 Cd1 C25 27.37(9) 2_675 2_675 ?
C18 O2 Cd1 107.7(2) . 2_775 ?
C18 O1 Cd1 139.7(2) . . ?
C25 O3 Cd1 92.90(19) . 2_675 ?
C1 N1 C3 116.8(3) . . ?
C1 N1 Cd1 123.7(2) . . ?
C3 N1 Cd1 119.4(2) . . ?
C25 O4 Cd1 92.3(2) . 2_675 ?
O2 C18 O1 121.8(3) . . ?
O2 C18 C19 118.2(3) . . ?
O1 C18 C19 119.7(3) . . ?
O4 C25 O3 119.9(3) . . ?
O4 C25 C24 118.8(3) . . ?
O3 C25 C24 121.2(3) . . ?
O4 C25 Cd1 60.30(16) . 2_675 ?
O3 C25 Cd1 59.72(15) . 2_675 ?
C24 C25 Cd1 173.74(18) . 2_675 ?
C18 C19 C20 114.1(3) . . ?
C18 C19 C22 112.3(3) . . ?
C20 C19 C22 110.6(3) . . ?
C18 C19 H19 106.4 . . ?
C20 C19 H19 106.4 . . ?
C22 C19 H19 106.4 . . ?
C21 C24 C25 113.6(3) . . ?
C21 C24 C23 110.1(2) . . ?
C25 C24 C23 112.3(2) . . ?
C21 C24 H24 106.8 . . ?
C25 C24 H24 106.8 . . ?
C23 C24 H24 106.8 . . ?
C16 C17 C8 123.5(3) . . ?
C16 C17 C12 117.5(3) . . ?
C8 C17 C12 119.0(3) . . ?
C11 C12 C13 120.9(3) . . ?
C11 C12 C17 119.8(3) . . ?
C13 C12 C17 119.2(3) . . ?
C9 C8 C17 118.1(3) . . ?
C9 C8 C7 120.6(3) . . ?
C17 C8 C7 121.3(3) . . ?
C4 C5 C2 116.3(3) . . ?
C4 C5 C6 122.8(3) . . ?
C2 C5 C6 120.9(3) . . ?
N1 C1 C2 123.1(3) . . ?
N1 C1 H1 118.5 . . ?
C2 C1 H1 118.5 . . ?
C14 C13 C12 121.2(4) . . ?
C14 C13 H13 119.4 . . ?
C12 C13 H13 119.4 . . ?
C6 C7 C8 127.3(3) . . ?
C6 C7 H7 116.4 . . ?
C8 C7 H7 116.4 . . ?
C1 C2 C5 120.0(3) . . ?
C1 C2 H2 120.0 . . ?
C5 C2 H2 120.0 . . ?
C22 C23 C24 112.0(3) . . ?
C22 C23 H23A 109.2 . . ?
C24 C23 H23A 109.2 . . ?
C22 C23 H23B 109.2 . . ?
C24 C23 H23B 109.2 . . ?
H23A C23 H23B 107.9 . . ?
C7 C6 C5 127.1(3) . . ?
C7 C6 H6 116.5 . . ?
C5 C6 H6 116.5 . . ?
C19 C22 C23 111.4(2) . . ?
C19 C22 H22A 109.3 . . ?
C23 C22 H22A 109.3 . . ?
C19 C22 H22B 109.3 . . ?
C23 C22 H22B 109.3 . . ?
H22A C22 H22B 108.0 . . ?
C24 C21 C20 110.3(3) . . ?
C24 C21 H21A 109.6 . . ?
C20 C21 H21A 109.6 . . ?
C24 C21 H21B 109.6 . . ?
C20 C21 H21B 109.6 . . ?
H21A C21 H21B 108.1 . . ?
C8 C9 C10 122.2(3) . . ?
C8 C9 H9 118.9 . . ?
C10 C9 H9 118.9 . . ?
C19 C20 C21 112.6(2) . . ?
C19 C20 H20A 109.1 . . ?
C21 C20 H20A 109.1 . . ?
C19 C20 H20B 109.1 . . ?
C21 C20 H20B 109.1 . . ?
H20A C20 H20B 107.8 . . ?
C10 C11 C12 120.0(3) . . ?
C10 C11 H11 120.0 . . ?
C12 C11 H11 120.0 . . ?
C13 C14 C15 120.1(4) . . ?
C13 C14 H14 119.9 . . ?
C15 C14 H14 119.9 . . ?
C15 C16 C17 121.4(3) . . ?
C15 C16 H16 119.3 . . ?
C17 C16 H16 119.3 . . ?
C11 C10 C9 120.8(3) . . ?
C11 C10 H10 119.6 . . ?
C9 C10 H10 119.6 . . ?
N1 C3 C4 123.7(3) . . ?
N1 C3 H3 118.2 . . ?
C4 C3 H3 118.2 . . ?
C3 C4 C5 120.1(3) . . ?
C3 C4 H4 119.9 . . ?
C5 C4 H4 119.9 . . ?
C16 C15 C14 120.5(4) . . ?
C16 C15 H15 119.7 . . ?
C14 C15 H15 119.7 . . ?

loop_
_geom_bond_atom_site_label_1
_geom_bond_atom_site_label_2
_geom_bond_distance
_geom_bond_site_symmetry_2
_geom_bond_publ_flag
Cd1 O1 2.203(2) . ?
Cd1 O2 2.222(2) 2_775 ?
Cd1 N1 2.280(2) . ?
Cd1 O3 2.317(2) 2_675 ?
Cd1 O4 2.330(3) 2_675 ?
Cd1 C25 2.680(3) 2_675 ?
O2 C18 1.240(4) . ?
O1 C18 1.253(4) . ?
O3 C25 1.234(4) . ?
N1 C1 1.327(4) . ?
N1 C3 1.333(4) . ?
O4 C25 1.233(4) . ?
C18 C19 1.506(4) . ?
C25 C24 1.521(4) . ?
C19 C20 1.519(4) . ?
C19 C22 1.520(4) . ?
C19 H19 0.9800 . ?
C24 C21 1.518(5) . ?
C24 C23 1.525(4) . ?
C24 H24 0.9800 . ?
C17 C16 1.411(5) . ?
C17 C8 1.427(4) . ?
C17 C12 1.434(4) . ?
C12 C11 1.402(5) . ?
C12 C13 1.412(5) . ?
C8 C9 1.372(4) . ?
C8 C7 1.477(4) . ?
C5 C4 1.377(5) . ?
C5 C2 1.388(4) . ?
C5 C6 1.463(4) . ?
C1 C2 1.380(4) . ?
C1 H1 0.9300 . ?
C13 C14 1.344(6) . ?
C13 H13 0.9300 . ?
C7 C6 1.303(5) . ?
C7 H7 0.9300 . ?
C2 H2 0.9300 . ?
C23 C22 1.525(4) . ?
C23 H23A 0.9700 . ?
C23 H23B 0.9700 . ?
C6 H6 0.9300 . ?
C22 H22A 0.9700 . ?
C22 H22B 0.9700 . ?
C21 C20 1.534(5) . ?
C21 H21A 0.9700 . ?
C21 H21B 0.9700 . ?
C9 C10 1.400(4) . ?
C9 H9 0.9300 . ?
C20 H20A 0.9700 . ?
C20 H20B 0.9700 . ?
C11 C10 1.350(5) . ?
C11 H11 0.9300 . ?
C14 C15 1.409(6) . ?
C14 H14 0.9300 . ?
C16 C15 1.359(5) . ?
C16 H16 0.9300 . ?
C10 H10 0.9300 . ?
C3 C4 1.368(5) . ?
C3 H3 0.9300 . ?
C4 H4 0.9300 . ?
C15 H15 0.9300 . ?

loop_
_geom_torsion_atom_site_label_1
_geom_torsion_atom_site_label_2
_geom_torsion_atom_site_label_3
_geom_torsion_atom_site_label_4
_geom_torsion
_geom_torsion_site_symmetry_1
_geom_torsion_site_symmetry_2
_geom_torsion_site_symmetry_3
_geom_torsion_site_symmetry_4
_geom_torsion_publ_flag
Cd1 O2 C18 O1 13.1(3) 2_775 . . . ?
Cd1 O2 C18 C19 -160.27(18) 2_775 . . . ?
Cd1 O1 C18 O2 79.1(5) . . . . ?
Cd1 O1 C18 C19 -107.6(4) . . . . ?
Cd1 O4 C25 O3 -4.2(4) 2_675 . . . ?
Cd1 O4 C25 C24 172.9(2) 2_675 . . . ?
Cd1 O3 C25 O4 4.2(4) 2_675 . . . ?
Cd1 O3 C25 C24 -172.8(2) 2_675 . . . ?
O2 C18 C19 C20 -157.5(3) . . . . ?
O1 C18 C19 C20 29.0(3) . . . . ?
O2 C18 C19 C22 -30.5(3) . . . . ?
O1 C18 C19 C22 155.9(3) . . . . ?
O4 C25 C24 C21 147.8(3) . . . . ?
O3 C25 C24 C21 -35.1(4) . . . . ?
O4 C25 C24 C23 22.0(4) . . . . ?
O3 C25 C24 C23 -161.0(3) . . . . ?
C16 C17 C12 C11 179.1(3) . . . . ?
C8 C17 C12 C11 -0.1(4) . . . . ?
C16 C17 C12 C13 0.4(4) . . . . ?
C8 C17 C12 C13 -178.8(3) . . . . ?
C16 C17 C8 C9 -178.2(3) . . . . ?
C12 C17 C8 C9 1.0(4) . . . . ?
C16 C17 C8 C7 2.5(5) . . . . ?
C12 C17 C8 C7 -178.4(3) . . . . ?
C3 N1 C1 C2 0.3(5) . . . . ?
Cd1 N1 C1 C2 175.6(3) . . . . ?
C11 C12 C13 C14 -177.3(4) . . . . ?
C17 C12 C13 C14 1.4(6) . . . . ?
C9 C8 C7 C6 5.4(5) . . . . ?
C17 C8 C7 C6 -175.2(3) . . . . ?
N1 C1 C2 C5 0.6(5) . . . . ?
C4 C5 C2 C1 -0.7(5) . . . . ?
C6 C5 C2 C1 180.0(3) . . . . ?
C21 C24 C23 C22 56.9(4) . . . . ?
C25 C24 C23 C22 -175.4(2) . . . . ?
C8 C7 C6 C5 177.3(3) . . . . ?
C4 C5 C6 C7 5.6(6) . . . . ?
C2 C5 C6 C7 -175.1(4) . . . . ?
C18 C19 C22 C23 -75.2(3) . . . . ?
C20 C19 C22 C23 53.6(4) . . . . ?
C24 C23 C22 C19 -55.7(4) . . . . ?
C25 C24 C21 C20 176.8(3) . . . . ?
C23 C24 C21 C20 -56.2(4) . . . . ?
C17 C8 C9 C10 -1.1(5) . . . . ?
C7 C8 C9 C10 178.2(3) . . . . ?
C18 C19 C20 C21 73.3(4) . . . . ?
C22 C19 C20 C21 -54.6(4) . . . . ?
C24 C21 C20 C19 56.3(4) . . . . ?
C13 C12 C11 C10 178.1(3) . . . . ?
C17 C12 C11 C10 -0.6(5) . . . . ?
C12 C13 C14 C15 -1.4(7) . . . . ?
C8 C17 C16 C15 177.0(4) . . . . ?
C12 C17 C16 C15 -2.2(5) . . . . ?
C12 C11 C10 C9 0.5(6) . . . . ?
C8 C9 C10 C11 0.4(6) . . . . ?
C1 N1 C3 C4 -1.1(6) . . . . ?
Cd1 N1 C3 C4 -176.6(4) . . . . ?
N1 C3 C4 C5 1.0(8) . . . . ?
C2 C5 C4 C3 -0.1(6) . . . . ?
C6 C5 C4 C3 179.3(4) . . . . ?
C17 C16 C15 C14 2.3(7) . . . . ?
C13 C14 C15 C16 -0.4(8) . . . . ?
